data_2219340
loop_
_publ_author_name
'Diallo, Madina'
'Tamboura, Farba Bouyagui'
'Gaye, Mohamed'
'Barry, Aliou Hamady'
'Bah, Youssouph'

_publ_section_title
;The cocrystal
 \m-oxalato-\k^4^<i>O</i>^1^,<i>O</i>^2^:<i>O</i>^1'^,<i>O</i>^2'^-bis(aqua(nitrato-\k<i>O</i>){[1-(2-pyridyl-\k<i>N</i>)ethylidene]hydrazine-\k<i>N</i>}copper(II))
 \m-oxalato-\k^4^<i>O</i>^1^,<i>O</i>^2^:<i>O</i>^1'^,<i>O</i>^2'^-bis((methanol-\k<i>O</i>)(nitrato-\k<i>O</i>){[1-(2-pyridyl-\k<i>N</i>)ethylidene]hydrazine-\k<i>N</i>}copper(II))
 (1/1)
;
_journal_coeditor_code HB2759
_journal_issue 9
_journal_name_full 'Acta Crystallographica Section E'
_journal_page_first m1124
_journal_page_last m1125
_journal_paper_doi 10.1107/S1600536808024550
_journal_volume 64
_journal_year 2008
_chemical_formula_iupac
;
[Cu2 (C2 O4) (N O3)2 (C7 H9 N3)2 (H2 O)2]
[Cu2 (C2 O4) (N O3)2 (C7 H9 N3)2 (C H4 O)2]
;
_chemical_formula_moiety 'C18 H26 Cu2 N8 O12, C16 H22 Cu2 N8 O12'
_chemical_formula_sum 'C34 H48 Cu4 N16 O24'
_chemical_formula_weight 1319.04
_chemical_name_systematic
;
\m-oxalato-\k^4^<i>O</i>^1^,<i>O</i>^2^:<i>O</i>^1'^,<i>O</i>^2'^-
bis(aqua(nitrato-\k<i>O</i>){[1-(2-pyridyl-\k<i>N</i>)ethylidene]hydrazine-
\k<i>N</i>}copper(II))--\m-oxalato-
\k^4^<i>O</i>^1^,<i>O</i>^2^:<i>O</i>^1'^,<i>O</i>^2'^-
bis((methanol-\kO)(nitrato-\k<i>O</i>){[1-(2-pyridyl-
\k<i>N</i>)ethylidene]hydrazine-\k<i>N</i>}copper(II)) (1/1)
;
_space_group_IT_number 2
_symmetry_cell_setting triclinic
_symmetry_space_group_name_Hall '-P 1'
_symmetry_space_group_name_H-M 'P -1'
_atom_sites_solution_hydrogens mixed
_atom_sites_solution_primary direct
_atom_sites_solution_secondary difmap
_audit_creation_method SHELXL-97
_cell_angle_alpha 103.704(4)
_cell_angle_beta 112.573(4)
_cell_angle_gamma 107.821(4)
_cell_formula_units_Z 1
_cell_length_a 9.8358(9)
_cell_length_b 12.3773(10)
_cell_length_c 12.7136(10)
_cell_measurement_reflns_used 3872
_cell_measurement_temperature 173(2)
_cell_measurement_theta_max 25.981
_cell_measurement_theta_min 0.998
_cell_volume 1245.2(2)
_computing_cell_refinement 'DENZO (Nonius, 1998)'
_computing_data_collection 'COLLECT (Nonius, 1998)'
_computing_data_reduction 'DENZO (Nonius, 1998)'
_computing_molecular_graphics 'PLATON (Spek, 2003)'
_computing_publication_material 'SHELXL97 (Sheldrick, 2008)'
_computing_structure_refinement 'SHELXL97 (Sheldrick, 2008)'
_computing_structure_solution 'SHELXS97 (Sheldrick, 2008)'
_diffrn_ambient_temperature 173(2)
_diffrn_measured_fraction_theta_full 0.996
_diffrn_measured_fraction_theta_max 0.996
_diffrn_measurement_device_type 'Nonius KappaCCD'
_diffrn_measurement_method '\p [IS PI CORRECT?]'
_diffrn_radiation_monochromator graphite
_diffrn_radiation_source 'fine-focus sealed tube'
_diffrn_radiation_type MoK\a
_diffrn_radiation_wavelength 0.71073
_diffrn_reflns_av_R_equivalents 0.0573
_diffrn_reflns_av_sigmaI/netI 0.0695
_diffrn_reflns_limit_h_max 11
_diffrn_reflns_limit_h_min -12
_diffrn_reflns_limit_k_max 15
_diffrn_reflns_limit_k_min -14
_diffrn_reflns_limit_l_max 15
_diffrn_reflns_limit_l_min -15
_diffrn_reflns_number 11826
_diffrn_reflns_theta_full 26.00
_diffrn_reflns_theta_max 26.00
_diffrn_reflns_theta_min 1.89
_diffrn_standards_decay_% 0
_exptl_absorpt_coefficient_mu 1.786
_exptl_absorpt_correction_type none
_exptl_crystal_colour green
_exptl_crystal_density_diffrn 1.759
_exptl_crystal_density_method 'not measured'
_exptl_crystal_description prism
_exptl_crystal_F_000 672
_exptl_crystal_size_max 0.03
_exptl_crystal_size_mid 0.02
_exptl_crystal_size_min 0.02
_refine_diff_density_max 0.916
_refine_diff_density_min -0.536
_refine_ls_extinction_method none
_refine_ls_goodness_of_fit_ref 1.065
_refine_ls_hydrogen_treatment mixed
_refine_ls_matrix_type full
_refine_ls_number_parameters 380
_refine_ls_number_reflns 4872
_refine_ls_number_restraints 6
_refine_ls_restrained_S_all 1.065
_refine_ls_R_factor_all 0.0882
_refine_ls_R_factor_gt 0.0589
_refine_ls_shift/su_max 0.009
_refine_ls_shift/su_mean 0.002
_refine_ls_structure_factor_coef Fsqd
_refine_ls_weighting_details 'calc w=1/[\s^2^(Fo^2^)+(0.0157P)^2^+3.8674P] where P=(Fo^2^+2Fc^2^)/3'
_refine_ls_weighting_scheme calc
_refine_ls_wR_factor_gt 0.1047
_refine_ls_wR_factor_ref 0.1122
_reflns_number_gt 3644
_reflns_number_total 4872
_reflns_threshold_expression I>2\s(I)
_cod_data_source_file hb2759.cif
_cod_data_source_block I
_cod_depositor_comments
;
The following automatic conversions were performed:

'_atom_sites_solution_hydrogens' value 'difmap and geom' was changed
to 'mixed'.

Automatic conversion script
Id: cif_fix_values 6452 2018-10-05 10:23:21Z andrius 
;
_cod_original_cell_volume 1245.15(18)
_cod_database_code 2219340
_cod_database_fobs_code 2219340

loop_
_symmetry_equiv_pos_as_xyz
'x, y, z'
'-x, -y, -z'

loop_
_atom_site_type_symbol
_atom_site_label
_atom_site_fract_x
_atom_site_fract_y
_atom_site_fract_z
_atom_site_U_iso_or_equiv
_atom_site_adp_type
_atom_site_calc_flag
_atom_site_refinement_flags
_atom_site_occupancy
Cu Cu1 0.16109(7) -0.43205(5) -0.26049(5) 0.02519(16) Uani d . 1
Cu Cu2 0.80107(7) -0.09303(5) -0.23584(5) 0.02536(16) Uani d . 1
O O1 0.1705(4) -0.3628(3) -0.3847(3) 0.0256(7) Uani d . 1
O O2 -0.0358(4) -0.5775(3) -0.4088(3) 0.0256(7) Uani d . 1
O O3 0.0280(5) -0.3375(4) -0.1957(4) 0.0411(9) Uani d D 1
O O4 0.3402(5) -0.5415(4) -0.2903(3) 0.0421(9) Uani d . 1
O O5 0.2179(6) -0.7368(4) -0.4051(4) 0.0650(13) Uani d . 1
O O6 0.2292(5) -0.6055(3) -0.4905(3) 0.0406(9) Uani d . 1
O O7 0.8412(4) -0.1491(3) -0.0993(3) 0.0260(7) Uani d . 1
O O8 0.9916(4) 0.0660(3) -0.1073(3) 0.0264(7) Uani d . 1
O O9 0.9512(4) -0.1775(3) -0.3019(3) 0.0342(8) Uani d . 1
H H24 0.8965 -0.2413 -0.3686 0.08(3) Uiso calc R 1
O O10 0.6195(5) -0.0053(4) -0.1877(3) 0.0470(10) Uani d . 1
O O11 0.7199(6) 0.1888(4) -0.0798(5) 0.0727(15) Uani d . 1
O O12 0.7466(6) 0.0644(4) 0.0110(4) 0.0639(13) Uani d . 1
N N1 0.1741(5) -0.4997(4) -0.1337(4) 0.0303(10) Uani d . 1
N N2 0.3849(5) -0.3083(4) -0.1229(4) 0.0306(10) Uani d . 1
N N3 0.4829(6) -0.2153(5) -0.1376(5) 0.0483(13) Uani d D 1
N N4 0.2618(5) -0.6290(4) -0.3950(4) 0.0343(10) Uani d . 1
N N5 0.7526(5) -0.0355(4) -0.3705(4) 0.0287(9) Uani d . 1
N N6 0.5987(5) -0.2449(4) -0.3691(3) 0.0277(9) Uani d . 1
N N7 0.5443(6) -0.3515(4) -0.3500(4) 0.0345(10) Uani d D 1
N N8 0.6948(6) 0.0835(5) -0.0856(4) 0.0415(12) Uani d . 1
C C1 0.0535(8) -0.5935(5) -0.1446(5) 0.0396(13) Uani d . 1
H H1 -0.0475 -0.6368 -0.2208 0.048 Uiso calc R 1
C C2 0.0702(9) -0.6314(5) -0.0462(6) 0.0503(16) Uani d . 1
H H2 -0.0178 -0.6988 -0.0545 0.060 Uiso calc R 1
C C3 0.2192(8) -0.5670(5) 0.0630(5) 0.0472(15) Uani d . 1
H H3 0.2353 -0.5910 0.1308 0.057 Uiso calc R 1
C C4 0.3432(8) -0.4695(6) 0.0739(5) 0.0468(15) Uani d . 1
H H4 0.4456 -0.4256 0.1490 0.056 Uiso calc R 1
C C5 0.3192(7) -0.4341(5) -0.0259(4) 0.0316(12) Uani d . 1
C C6 0.4383(6) -0.3281(5) -0.0245(5) 0.0362(13) Uani d . 1
C C7 0.6073(7) -0.2464(6) 0.0880(5) 0.0503(16) Uani d . 1
H H7A 0.6882 -0.2226 0.0606 0.076 Uiso calc R 1
H H7B 0.6354 -0.2921 0.1398 0.076 Uiso calc R 1
H H7C 0.6076 -0.1718 0.1366 0.076 Uiso calc R 1
C C8 0.0597(6) -0.4386(4) -0.4928(4) 0.0221(10) Uani d . 1
C C9 0.8353(7) 0.0747(5) -0.3624(5) 0.0346(12) Uani d . 1
H H9 0.9293 0.1336 -0.2851 0.042 Uiso calc R 1
C C10 0.7900(7) 0.1081(5) -0.4626(5) 0.0425(14) Uani d . 1
H H10 0.8512 0.1884 -0.4548 0.051 Uiso calc R 1
C C11 0.6536(7) 0.0212(6) -0.5740(5) 0.0414(14) Uani d . 1
H H11 0.6201 0.0418 -0.6442 0.050 Uiso calc R 1
C C12 0.5649(7) -0.0957(5) -0.5847(5) 0.0374(13) Uani d . 1
H H12 0.4699 -0.1549 -0.6613 0.045 Uiso calc R 1
C C13 0.6171(6) -0.1254(5) -0.4813(4) 0.0292(11) Uani d . 1
C C14 0.5375(6) -0.2435(5) -0.4771(4) 0.0288(11) Uani d . 1
C C15 0.3982(6) -0.3556(5) -0.5918(5) 0.0392(13) Uani d . 1
H H15A 0.4234 -0.4267 -0.5971 0.059 Uiso calc R 1
H H15B 0.3837 -0.3385 -0.6659 0.059 Uiso calc R 1
H H15C 0.2969 -0.3744 -0.5871 0.059 Uiso calc R 1
C C16 0.9575(5) -0.0615(4) 0.0021(4) 0.0217(10) Uani d . 1
C C17 1.0924(8) -0.0986(6) -0.2984(6) 0.0484(15) Uani d . 1
H H17A 1.0615 -0.0565 -0.3535 0.073 Uiso calc R 1
H H17B 1.1430 -0.1476 -0.3263 0.073 Uiso calc R 1
H H17C 1.1708 -0.0368 -0.2131 0.073 Uiso calc R 1
H H18 0.107(6) -0.277(4) -0.112(3) 0.058(19) Uiso d D 1
H H19 -0.001(7) -0.277(4) -0.220(5) 0.050(17) Uiso d D 1
H H20 0.418(8) -0.186(6) -0.190(5) 0.09(3) Uiso d D 1
H H21 0.570(7) -0.154(6) -0.055(4) 0.12(3) Uiso d D 1
H H22 0.437(4) -0.406(4) -0.420(4) 0.055(18) Uiso d D 1
H H23 0.559(8) -0.332(6) -0.268(3) 0.07(2) Uiso d D 1

loop_
_atom_site_aniso_label
_atom_site_aniso_U_11
_atom_site_aniso_U_22
_atom_site_aniso_U_33
_atom_site_aniso_U_12
_atom_site_aniso_U_13
_atom_site_aniso_U_23
Cu1 0.0265(3) 0.0263(3) 0.0162(3) 0.0107(3) 0.0062(3) 0.0068(3)
Cu2 0.0265(3) 0.0248(3) 0.0155(3) 0.0102(3) 0.0045(3) 0.0052(2)
O1 0.0230(18) 0.0232(17) 0.0179(17) 0.0062(15) 0.0039(15) 0.0045(14)
O2 0.0258(18) 0.0257(18) 0.0199(17) 0.0103(15) 0.0074(15) 0.0088(14)
O3 0.056(3) 0.041(2) 0.042(2) 0.033(2) 0.028(2) 0.020(2)
O4 0.042(2) 0.048(2) 0.024(2) 0.024(2) 0.0072(18) 0.0050(18)
O5 0.096(4) 0.041(3) 0.067(3) 0.034(3) 0.045(3) 0.023(2)
O6 0.042(2) 0.043(2) 0.027(2) 0.0173(19) 0.0132(18) 0.0070(17)
O7 0.0223(18) 0.0228(17) 0.0191(17) 0.0053(15) 0.0038(15) 0.0042(14)
O8 0.0283(19) 0.0267(18) 0.0164(16) 0.0106(16) 0.0054(15) 0.0082(14)
O9 0.035(2) 0.038(2) 0.026(2) 0.0173(18) 0.0145(17) 0.0090(18)
O10 0.041(2) 0.052(3) 0.029(2) 0.021(2) 0.0076(19) 0.0044(19)
O11 0.095(4) 0.042(3) 0.098(4) 0.040(3) 0.057(4) 0.025(3)
O12 0.071(3) 0.078(3) 0.027(2) 0.039(3) 0.012(2) 0.010(2)
N1 0.031(2) 0.035(2) 0.025(2) 0.017(2) 0.013(2) 0.0117(19)
N2 0.027(2) 0.034(2) 0.023(2) 0.012(2) 0.011(2) 0.0039(19)
N3 0.034(3) 0.044(3) 0.042(3) -0.001(3) 0.015(3) 0.010(3)
N4 0.034(3) 0.034(3) 0.040(3) 0.022(2) 0.018(2) 0.013(2)
N5 0.034(2) 0.032(2) 0.022(2) 0.019(2) 0.012(2) 0.0122(19)
N6 0.025(2) 0.031(2) 0.020(2) 0.013(2) 0.0076(19) 0.0025(18)
N7 0.033(3) 0.027(2) 0.032(3) 0.006(2) 0.014(2) 0.008(2)
N8 0.038(3) 0.045(3) 0.040(3) 0.026(2) 0.017(2) 0.007(2)
C1 0.052(4) 0.041(3) 0.035(3) 0.028(3) 0.023(3) 0.017(3)
C2 0.069(5) 0.035(3) 0.052(4) 0.019(3) 0.033(4) 0.026(3)
C3 0.067(4) 0.040(3) 0.036(3) 0.023(3) 0.022(3) 0.025(3)
C4 0.051(4) 0.057(4) 0.029(3) 0.032(3) 0.011(3) 0.016(3)
C5 0.038(3) 0.043(3) 0.018(2) 0.029(3) 0.011(2) 0.009(2)
C6 0.028(3) 0.043(3) 0.023(3) 0.017(3) 0.008(2) -0.002(2)
C7 0.034(3) 0.066(4) 0.035(3) 0.015(3) 0.011(3) 0.014(3)
C8 0.019(2) 0.024(2) 0.017(2) 0.010(2) 0.006(2) 0.005(2)
C9 0.042(3) 0.043(3) 0.025(3) 0.025(3) 0.015(3) 0.018(2)
C10 0.047(4) 0.043(3) 0.046(3) 0.021(3) 0.025(3) 0.028(3)
C11 0.043(3) 0.064(4) 0.034(3) 0.031(3) 0.021(3) 0.032(3)
C12 0.034(3) 0.053(4) 0.026(3) 0.022(3) 0.013(3) 0.018(3)
C13 0.024(3) 0.044(3) 0.019(2) 0.021(2) 0.007(2) 0.010(2)
C14 0.023(3) 0.032(3) 0.022(3) 0.012(2) 0.007(2) 0.002(2)
C15 0.030(3) 0.046(3) 0.023(3) 0.012(3) 0.007(2) 0.003(2)
C16 0.020(2) 0.021(2) 0.021(2) 0.010(2) 0.007(2) 0.005(2)
C17 0.051(4) 0.046(4) 0.052(4) 0.017(3) 0.031(3) 0.021(3)

loop_
_atom_type_symbol
_atom_type_description
_atom_type_scat_dispersion_real
_atom_type_scat_dispersion_imag
_atom_type_scat_source
Cu Cu 0.3201 1.2651 'International Tables Vol C Tables 4.2.6.8 and 6.1.1.4'
O O 0.0106 0.0060 'International Tables Vol C Tables 4.2.6.8 and 6.1.1.4'
N N 0.0061 0.0033 'International Tables Vol C Tables 4.2.6.8 and 6.1.1.4'
C C 0.0033 0.0016 'International Tables Vol C Tables 4.2.6.8 and 6.1.1.4'
H H 0.0000 0.0000 'International Tables Vol C Tables 4.2.6.8 and 6.1.1.4'

loop_
_geom_angle_atom_site_label_1
_geom_angle_atom_site_label_2
_geom_angle_atom_site_label_3
_geom_angle_site_symmetry_1
_geom_angle_site_symmetry_3
_geom_angle
_geom_angle_publ_flag
N1 Cu1 O1 . . 174.12(15) ?
N1 Cu1 N2 . . 80.65(18) n
O1 Cu1 N2 . . 95.44(16) ?
N1 Cu1 O2 . . 98.76(16) ?
O1 Cu1 O2 . . 84.01(13) n
N2 Cu1 O2 . . 166.68(14) ?
N1 Cu1 O3 . . 86.33(15) ?
O1 Cu1 O3 . . 98.48(13) ?
N2 Cu1 O3 . . 95.43(16) ?
O2 Cu1 O3 . . 97.82(14) ?
N1 Cu1 O4 . . 83.01(14) ?
O1 Cu1 O4 . . 91.90(12) ?
N2 Cu1 O4 . . 78.20(14) ?
O2 Cu1 O4 . . 88.50(12) ?
O3 Cu1 O4 . . 168.33(13) n
N5 Cu2 O7 . . 177.14(15) ?
N5 Cu2 O8 . . 95.30(15) ?
O7 Cu2 O8 . . 85.09(13) n
N5 Cu2 N6 . . 81.51(17) n
O7 Cu2 N6 . . 97.92(15) ?
O8 Cu2 N6 . . 175.14(15) ?
N5 Cu2 O9 . . 89.35(14) ?
O7 Cu2 O9 . . 93.43(13) ?
O8 Cu2 O9 . . 95.95(13) ?
N6 Cu2 O9 . . 87.70(14) ?
N5 Cu2 O10 . . 85.40(14) ?
O7 Cu2 O10 . . 91.78(13) ?
O8 Cu2 O10 . . 87.50(13) ?
N6 Cu2 O10 . . 88.58(14) ?
O9 Cu2 O10 . . 173.97(12) n
C8 O1 Cu1 . . 111.0(3) ?
C8 O2 Cu1 2_544 . 110.9(3) ?
Cu1 O3 H18 . . 106(4) ?
Cu1 O3 H19 . . 126(3) ?
H18 O3 H19 . . 92(5) ?
N4 O4 Cu1 . . 110.5(3) ?
C16 O7 Cu2 . . 110.2(3) ?
C16 O8 Cu2 2_755 . 110.3(3) ?
C17 O9 Cu2 . . 119.5(3) ?
C17 O9 H24 . . 109.5 ?
Cu2 O9 H24 . . 116.3 ?
N8 O10 Cu2 . . 113.3(3) ?
C1 N1 C5 . . 121.1(5) ?
C1 N1 Cu1 . . 125.4(4) ?
C5 N1 Cu1 . . 113.4(3) ?
C6 N2 N3 . . 121.3(5) ?
C6 N2 Cu1 . . 116.4(4) ?
N3 N2 Cu1 . . 122.0(3) ?
N2 N3 H20 . . 110(5) ?
N2 N3 H21 . . 108(5) ?
H20 N3 H21 . . 116(7) ?
O5 N4 O4 . . 120.6(5) ?
O5 N4 O6 . . 120.2(5) ?
O4 N4 O6 . . 119.2(4) ?
C9 N5 C13 . . 121.2(4) ?
C9 N5 Cu2 . . 126.3(3) ?
C13 N5 Cu2 . . 112.6(3) ?
C14 N6 N7 . . 121.9(4) ?
C14 N6 Cu2 . . 115.9(4) ?
N7 N6 Cu2 . . 121.5(3) ?
N6 N7 H22 . . 106(4) ?
N6 N7 H23 . . 111(4) ?
H22 N7 H23 . . 119(5) ?
O11 N8 O10 . . 120.4(5) ?
O11 N8 O12 . . 120.7(5) ?
O10 N8 O12 . . 118.9(5) ?
N1 C1 C2 . . 121.7(6) ?
N1 C1 H1 . . 119.2 ?
C2 C1 H1 . . 119.2 ?
C3 C2 C1 . . 117.6(6) ?
C3 C2 H2 . . 121.2 ?
C1 C2 H2 . . 121.2 ?
C4 C3 C2 . . 120.4(5) ?
C4 C3 H3 . . 119.8 ?
C2 C3 H3 . . 119.8 ?
C3 C4 C5 . . 119.7(6) ?
C3 C4 H4 . . 120.1 ?
C5 C4 H4 . . 120.1 ?
N1 C5 C4 . . 119.5(5) ?
N1 C5 C6 . . 115.2(4) ?
C4 C5 C6 . . 125.3(5) ?
N2 C6 C5 . . 114.2(4) ?
N2 C6 C7 . . 123.9(5) ?
C5 C6 C7 . . 121.8(5) ?
C6 C7 H7A . . 109.5 ?
C6 C7 H7B . . 109.5 ?
H7A C7 H7B . . 109.5 ?
C6 C7 H7C . . 109.5 ?
H7A C7 H7C . . 109.5 ?
H7B C7 H7C . . 109.5 ?
O1 C8 O2 . 2_544 126.0(4) ?
O1 C8 C8 . 2_544 117.4(5) ?
O2 C8 C8 2_544 2_544 116.6(5) ?
N5 C9 C10 . . 122.3(5) ?
N5 C9 H9 . . 118.9 ?
C10 C9 H9 . . 118.9 ?
C11 C10 C9 . . 118.0(5) ?
C11 C10 H10 . . 121.0 ?
C9 C10 H10 . . 121.0 ?
C10 C11 C12 . . 120.7(5) ?
C10 C11 H11 . . 119.7 ?
C12 C11 H11 . . 119.7 ?
C11 C12 C13 . . 119.1(5) ?
C11 C12 H12 . . 120.4 ?
C13 C12 H12 . . 120.4 ?
N5 C13 C12 . . 118.7(5) ?
N5 C13 C14 . . 115.4(4) ?
C12 C13 C14 . . 125.9(5) ?
N6 C14 C13 . . 114.4(4) ?
N6 C14 C15 . . 123.1(5) ?
C13 C14 C15 . . 122.5(4) ?
C14 C15 H15A . . 109.5 ?
C14 C15 H15B . . 109.5 ?
H15A C15 H15B . . 109.5 ?
C14 C15 H15C . . 109.5 ?
H15A C15 H15C . . 109.5 ?
H15B C15 H15C . . 109.5 ?
O8 C16 O7 2_755 . 125.8(4) ?
O8 C16 C16 2_755 2_755 116.7(5) ?
O7 C16 C16 . 2_755 117.6(5) ?
O9 C17 H17A . . 109.5 ?
O9 C17 H17B . . 109.5 ?
H17A C17 H17B . . 109.5 ?
O9 C17 H17C . . 109.5 ?
H17A C17 H17C . . 109.5 ?
H17B C17 H17C . . 109.5 ?

loop_
_geom_bond_atom_site_label_1
_geom_bond_atom_site_label_2
_geom_bond_site_symmetry_2
_geom_bond_distance
_geom_bond_publ_flag
Cu1 N1 . 1.966(4) y
Cu1 O1 . 1.986(3) y
Cu1 N2 . 1.991(4) y
Cu1 O2 . 2.000(3) y
Cu1 O3 . 2.252(4) y
Cu1 O4 . 2.610(4) y
Cu2 N5 . 1.955(4) y
Cu2 O7 . 1.966(3) y
Cu2 O8 . 1.981(3) y
Cu2 N6 . 1.994(4) y
Cu2 O9 . 2.337(3) y
Cu2 O10 . 2.541(4) y
O1 C8 . 1.254(5) ?
O2 C8 2_544 1.258(5) ?
O3 H18 . 0.96(2) ?
O3 H19 . 0.95(2) ?
O4 N4 . 1.248(5) ?
O5 N4 . 1.227(6) ?
O6 N4 . 1.260(5) ?
O7 C16 . 1.262(5) ?
O8 C16 2_755 1.258(5) ?
O9 C17 . 1.409(6) ?
O9 H24 . 0.8400 ?
O10 N8 . 1.237(5) ?
O11 N8 . 1.228(6) ?
O12 N8 . 1.247(6) ?
N1 C1 . 1.315(7) ?
N1 C5 . 1.356(6) ?
N2 C6 . 1.273(7) ?
N2 N3 . 1.360(6) ?
N3 H20 . 0.95(2) ?
N3 H21 . 0.97(2) ?
N5 C9 . 1.313(7) ?
N5 C13 . 1.381(6) ?
N6 C14 . 1.277(6) ?
N6 N7 . 1.381(6) ?
N7 H22 . 0.96(2) ?
N7 H23 . 0.95(2) ?
C1 C2 . 1.406(8) ?
C1 H1 . 0.9500 ?
C2 C3 . 1.382(9) ?
C2 H2 . 0.9500 ?
C3 C4 . 1.362(8) ?
C3 H3 . 0.9500 ?
C4 C5 . 1.397(7) ?
C4 H4 . 0.9500 ?
C5 C6 . 1.458(8) ?
C6 C7 . 1.514(7) ?
C7 H7A . 0.9800 ?
C7 H7B . 0.9800 ?
C7 H7C . 0.9800 ?
C8 O2 2_544 1.258(5) ?
C8 C8 2_544 1.527(9) ?
C9 C10 . 1.386(7) ?
C9 H9 . 0.9500 ?
C10 C11 . 1.378(8) ?
C10 H10 . 0.9500 ?
C11 C12 . 1.384(8) ?
C11 H11 . 0.9500 ?
C12 C13 . 1.398(7) ?
C12 H12 . 0.9500 ?
C13 C14 . 1.457(7) ?
C14 C15 . 1.508(7) ?
C15 H15A . 0.9800 ?
C15 H15B . 0.9800 ?
C15 H15C . 0.9800 ?
C16 O8 2_755 1.258(5) ?
C16 C16 2_755 1.520(9) ?
C17 H17A . 0.9800 ?
C17 H17B . 0.9800 ?
C17 H17C . 0.9800 ?

loop_
_geom_hbond_atom_site_label_D
_geom_hbond_atom_site_label_H
_geom_hbond_atom_site_label_A
_geom_hbond_site_symmetry_A
_geom_hbond_distance_DH
_geom_hbond_distance_HA
_geom_hbond_distance_DA
_geom_hbond_angle_DHA
O3 H18 O11 2_655 0.96(2) 2.11(3) 3.048(7) 164(5)
O3 H18 O12 2_655 0.96(2) 2.30(4) 3.084(6) 138(5)
O3 H18 N8 2_655 0.96(2) 2.53(2) 3.471(6) 167(5)
O3 H19 O9 1_455 0.95(2) 1.85(2) 2.777(5) 165(5)
N3 H20 O1 . 0.95(2) 2.53(7) 3.014(6) 112(5)
N3 H21 O12 . 0.97(2) 2.44(7) 3.150(7) 130(7)
N7 H22 O6 . 0.96(2) 2.35(4) 3.131(6) 138(5)
N7 H23 N3 . 0.95(2) 2.43(5) 3.196(7) 138(5)
N7 H23 O7 . 0.95(2) 2.59(6) 3.091(5) 113(5)
O9 H24 O6 2_644 0.84 1.89 2.731(5) 174
O9 H24 N4 2_644 0.84 2.57 3.367(6) 158
O9 H24 O5 2_644 0.84 2.56 3.171(6) 130
